data_1555121
loop_
_publ_author_name
'Audran, G\'erard'
'Bosco, Lionel'
'Br\'emond, Paul'
'Jugniot, Natacha'
'Marque, Sylvain R. A.'
'Massot, Philippe'
'Mellet, Philippe'
'Moussounda Moussounda Koumba, Tataye'
'Parzy, Elodie'
'Rivot, Ang\'elique'
'Thiaudi\`ere, Eric'
'Voisin, Pierre'
'Wedl, Carina'
'Yamasaki, Toshihide'

_publ_section_title
;
 Enzymatic triggering of C--ON bond homolysis of alkoxyamines
;
_journal_issue 21
_journal_name_full 'Organic Chemistry Frontiers'
_journal_page_first 3663
_journal_paper_doi 10.1039/C9QO00899C
_journal_volume 6
_journal_year 2019
_chemical_formula_moiety 'C20 H38 N3 O4 P'
_chemical_formula_sum 'C20 H38 N3 O4 P'
_chemical_formula_weight 415.50
_space_group_crystal_system monoclinic
_space_group_IT_number 14
_space_group_name_Hall '-P 2ybc'
_space_group_name_H-M_alt 'P 1 21/c 1'
_atom_sites_solution_hydrogens mixed
_audit_creation_date
;
'Fri Jul 04 14:25:42 2014'
;
_audit_creation_method
;
CrysAlisPro, Agilent Technologies,
Version 1.171.37.31 (release 14-01-2014 CrysAlis171 .NET)
(compiled Jan 14 2014,18:38:05)
;
_audit_update_record
;
2018-11-22 deposited with the CCDC.	2019-09-11 downloaded from the CCDC.
;
_cell_angle_alpha 90.0
_cell_angle_beta 96.936(5)
_cell_angle_gamma 90.0
_cell_formula_units_Z 4
_cell_length_a 8.8282(6)
_cell_length_b 22.0666(14)
_cell_length_c 12.5309(6)
_cell_measurement_reflns_used 3352
_cell_measurement_temperature 293(2)
_cell_measurement_theta_max 73.6920
_cell_measurement_theta_min 4.0570
_cell_volume 2423.3(3)
_computing_cell_refinement
;
CrysAlisPro, Agilent Technologies,
Version 1.171.37.31 (release 14-01-2014 CrysAlis171 .NET)
(compiled Jan 14 2014,18:38:05)
;
_computing_data_collection
;
CrysAlisPro, Agilent Technologies,
Version 1.171.37.31 (release 14-01-2014 CrysAlis171 .NET)
(compiled Jan 14 2014,18:38:05)
;
_computing_data_reduction
;
CrysAlisPro, Agilent Technologies,
Version 1.171.37.31 (release 14-01-2014 CrysAlis171 .NET)
(compiled Jan 14 2014,18:38:05)
;
_computing_molecular_graphics 'Olex2 (Dolomanov et al., 2009)'
_computing_publication_material 'Olex2 (Dolomanov et al., 2009)'
_computing_structure_refinement 'ShelXL (Sheldrick, 2008)'
_diffrn_ambient_temperature 293(2)
_diffrn_detector 'CCD plate'
_diffrn_detector_area_resol_mean 5.3048
_diffrn_detector_type AtlasS2
_diffrn_measured_fraction_theta_full 0.990
_diffrn_measured_fraction_theta_max 0.958
_diffrn_measurement_details
;
#__ type_ start__ end____ width___ exp.time_
  1 omega  -90.00   -2.00   1.0000    3.0000
omega____ theta____ kappa____ phi______ frames
    -      -40.0146  125.0000 -180.0000 88

#__ type_ start__ end____ width___ exp.time_
  2 omega -114.00  -10.00   1.0000    3.0000
omega____ theta____ kappa____ phi______ frames
    -      -40.0146  -57.0000  -60.0000 104

#__ type_ start__ end____ width___ exp.time_
  3 omega  146.00  175.00   1.0000   25.0000
omega____ theta____ kappa____ phi______ frames
    -      107.6719  125.0000  -30.0000 29

#__ type_ start__ end____ width___ exp.time_
  4 omega   51.00  120.00   1.0000   25.0000
omega____ theta____ kappa____ phi______ frames
    -      107.6719 -125.0000  120.0000 69

#__ type_ start__ end____ width___ exp.time_
  5 omega   92.00  178.00   1.0000   25.0000
omega____ theta____ kappa____ phi______ frames
    -      107.6719   77.0000  -30.0000 86

#__ type_ start__ end____ width___ exp.time_
  6 omega   41.00   82.00   1.0000   25.0000
omega____ theta____ kappa____ phi______ frames
    -      107.6719  -45.0000 -180.0000 41

#__ type_ start__ end____ width___ exp.time_
  7 omega   77.00  158.00   1.0000   25.0000
omega____ theta____ kappa____ phi______ frames
    -      107.6719   30.0000  -60.0000 81

#__ type_ start__ end____ width___ exp.time_
  8 omega  100.00  177.00   1.0000   25.0000
omega____ theta____ kappa____ phi______ frames
    -      107.6719  125.0000  150.0000 77
;
_diffrn_measurement_device 'four-circle diffractometer'
_diffrn_measurement_device_type 'SuperNova, Dual, Cu at zero, AtlasS2'
_diffrn_measurement_method '\w scans'
_diffrn_orient_matrix_UB_11 0.1614556000
_diffrn_orient_matrix_UB_12 -0.0038335000
_diffrn_orient_matrix_UB_13 0.0618903000
_diffrn_orient_matrix_UB_21 -0.0108387000
_diffrn_orient_matrix_UB_22 -0.0697076000
_diffrn_orient_matrix_UB_23 -0.0004366000
_diffrn_orient_matrix_UB_31 0.0684675000
_diffrn_orient_matrix_UB_32 -0.0016842000
_diffrn_orient_matrix_UB_33 -0.1073204000
_diffrn_radiation_monochromator mirror
_diffrn_radiation_probe x-ray
_diffrn_radiation_type CuK\a
_diffrn_radiation_wavelength 1.54184
_diffrn_reflns_av_R_equivalents 0.0193
_diffrn_reflns_av_unetI/netI 0.0359
_diffrn_reflns_Laue_measured_fraction_full 0.990
_diffrn_reflns_Laue_measured_fraction_max 0.958
_diffrn_reflns_limit_h_max 10
_diffrn_reflns_limit_h_min -10
_diffrn_reflns_limit_k_max 26
_diffrn_reflns_limit_k_min -26
_diffrn_reflns_limit_l_max 15
_diffrn_reflns_limit_l_min -15
_diffrn_reflns_number 8051
_diffrn_reflns_point_group_measured_fraction_full 0.990
_diffrn_reflns_point_group_measured_fraction_max 0.958
_diffrn_reflns_theta_full 67.684
_diffrn_reflns_theta_max 73.810
_diffrn_reflns_theta_min 4.007
_diffrn_source 'sealed X-ray tube'
_diffrn_source_type 'SuperNova (Cu) X-ray Source'
_exptl_absorpt_coefficient_mu 1.228
_exptl_absorpt_correction_T_max 1.00000
_exptl_absorpt_correction_T_min 0.83144
_exptl_absorpt_correction_type multi-scan
_exptl_absorpt_process_details
;
CrysAlisPro, Agilent Technologies,
Version 1.171.37.31 (release 14-01-2014 CrysAlis171 .NET)
(compiled Jan 14 2014,18:38:05)
Empirical absorption correction using spherical harmonics,
 implemented in SCALE3 ABSPACK scaling algorithm.
;
_exptl_crystal_colour colorless
_exptl_crystal_density_diffrn 1.139
_exptl_crystal_F_000 904
_exptl_crystal_size_max .22
_exptl_crystal_size_mid .1
_exptl_crystal_size_min .06
_refine_diff_density_max 0.182
_refine_diff_density_min -0.415
_refine_diff_density_rms 0.037
_refine_ls_extinction_method none
_refine_ls_goodness_of_fit_ref 1.040
_refine_ls_hydrogen_treatment mixed
_refine_ls_matrix_type full
_refine_ls_number_parameters 267
_refine_ls_number_reflns 4694
_refine_ls_number_restraints 0
_refine_ls_restrained_S_all 1.040
_refine_ls_R_factor_all 0.0584
_refine_ls_R_factor_gt 0.0477
_refine_ls_shift/su_max 0.000
_refine_ls_shift/su_mean 0.000
_refine_ls_structure_factor_coef Fsqd
_refine_ls_weighting_details 'w=1/[\s^2^(Fo^2^)+(0.0726P)^2^+0.3005P] where P=(Fo^2^+2Fc^2^)/3'
_refine_ls_weighting_scheme calc
_refine_ls_wR_factor_gt 0.1301
_refine_ls_wR_factor_ref 0.1430
_reflns_Friedel_coverage 0.000
_reflns_number_gt 3780
_reflns_number_total 4694
_reflns_threshold_expression 'I > 2\s(I)'
_cod_data_source_file c9qo00899c2.cif
_cod_data_source_block pyethsg1nh2_a
_cod_original_cell_volume 2423.3(2)
_cod_database_code 1555121
_shelxl_version_number 2013-4
_shelx_space_group_comment
;
The symmetry employed for this shelxl refinement is uniquely defined
by the following loop, which should always be used as a source of
symmetry information in preference to the above space-group names.
They are only intended as comments.
;
_reflns_odcompleteness_completeness 98.99
_reflns_odcompleteness_iscentric 1
_reflns_odcompleteness_theta 66.97
_olex2_refinement_description
;
1. Fixed Uiso
 At 1.2 times of:
  All C(H) groups, All C(H,H) groups
 At 1.5 times of:
  All C(H,H,H) groups
2.a Ternary CH refined with riding coordinates:
 C1(H1), C12(H12)
2.b Secondary CH2 refined with riding coordinates:
 C7(H7A,H7B), C17(H17A,H17B), C19(H19A,H19B)
2.c Aromatic/amide H refined with riding coordinates:
 C3(H3), C4(H4), C5(H5), C6(H6)
2.d Idealised Me refined as rotating group:
 C9(H9A,H9B,H9C), C10(H10A,H10B,H10C), C11(H11A,H11B,H11C), C14(H14A,H14B,
 H14C), C15(H15A,H15B,H15C), C16(H16A,H16B,H16C), C18(H18A,H18B,H18C), C20(H20A,
 H20B,H20C)
;
_olex2_submission_special_instructions 'No special instructions were received'

loop_
_space_group_symop_operation_xyz
'x, y, z'
'-x, y+1/2, -z+1/2'
'-x, -y, -z'
'x, -y-1/2, z-1/2'

loop_
_atom_site_label
_atom_site_type_symbol
_atom_site_fract_x
_atom_site_fract_y
_atom_site_fract_z
_atom_site_U_iso_or_equiv
_atom_site_adp_type
_atom_site_occupancy
_atom_site_site_symmetry_order
_atom_site_calc_flag
_atom_site_refinement_flags_posn
P1 P 0.39878(5) 0.63710(2) 0.04535(4) 0.05667(16) Uani 1 1 d .
O1 O 0.49711(12) 0.64159(6) 0.26661(9) 0.0515(3) Uani 1 1 d .
O2 O 0.47515(19) 0.69276(7) 0.01746(12) 0.0713(4) Uani 1 1 d .
O3 O 0.51148(16) 0.58232(6) 0.06989(11) 0.0629(3) Uani 1 1 d .
O4 O 0.28253(19) 0.60886(8) -0.04705(12) 0.0775(4) Uani 1 1 d .
N1 N 0.33305(16) 0.63225(8) 0.26154(12) 0.0556(4) Uani 1 1 d .
N2 N 0.8694(3) 0.60045(13) 0.59625(18) 0.0933(7) Uani 1 1 d .
N3 N 0.7146(2) 0.78035(10) 0.36025(16) 0.0728(5) Uani 1 1 d .
C1 C 0.55750(18) 0.68450(8) 0.34805(12) 0.0502(4) Uani 1 1 d .
H1 H 0.4734 0.7037 0.3799 0.060 Uiso 1 1 calc R
C2 C 0.6642(2) 0.65393(9) 0.43496(14) 0.0546(4) Uani 1 1 d .
C3 C 0.6703(3) 0.67108(11) 0.54136(16) 0.0693(5) Uani 1 1 d .
H3 H 0.6053 0.7011 0.5614 0.083 Uiso 1 1 calc R
C4 C 0.7735(3) 0.64346(13) 0.61800(19) 0.0849(7) Uani 1 1 d .
H4 H 0.7756 0.6559 0.6891 0.102 Uiso 1 1 calc R
C5 C 0.8641(3) 0.58453(14) 0.4932(2) 0.0894(8) Uani 1 1 d .
H5 H 0.9309 0.5546 0.4756 0.107 Uiso 1 1 calc R
C6 C 0.7658(3) 0.60968(12) 0.41090(18) 0.0721(6) Uani 1 1 d .
H6 H 0.7678 0.5970 0.3403 0.087 Uiso 1 1 calc R
C7 C 0.6448(2) 0.73249(9) 0.29196(14) 0.0567(4) Uani 1 1 d .
H7A H 0.7241 0.7123 0.2580 0.068 Uiso 1 1 calc R
H7B H 0.5750 0.7509 0.2354 0.068 Uiso 1 1 calc R
C8 C 0.3046(2) 0.57038(10) 0.30805(17) 0.0666(5) Uani 1 1 d .
C9 C 0.1388(3) 0.55185(17) 0.2804(3) 0.1086(11) Uani 1 1 d .
H9A H 0.0737 0.5844 0.2977 0.163 Uiso 1 1 calc GR
H9B H 0.1186 0.5165 0.3210 0.163 Uiso 1 1 calc GR
H9C H 0.1192 0.5430 0.2049 0.163 Uiso 1 1 calc GR
C10 C 0.4037(4) 0.52008(13) 0.2714(3) 0.1025(9) Uani 1 1 d .
H10A H 0.3824 0.5153 0.1949 0.154 Uiso 1 1 calc GR
H10B H 0.3819 0.4829 0.3062 0.154 Uiso 1 1 calc GR
H10C H 0.5093 0.5303 0.2898 0.154 Uiso 1 1 calc GR
C11 C 0.3359(4) 0.57690(16) 0.4294(2) 0.1022(10) Uani 1 1 d .
H11A H 0.4432 0.5827 0.4498 0.153 Uiso 1 1 calc GR
H11B H 0.3030 0.5409 0.4631 0.153 Uiso 1 1 calc GR
H11C H 0.2811 0.6112 0.4520 0.153 Uiso 1 1 calc GR
C12 C 0.2672(2) 0.64394(9) 0.14885(16) 0.0589(4) Uani 1 1 d .
H12 H 0.1917 0.6117 0.1319 0.071 Uiso 1 1 calc R
C13 C 0.1725(2) 0.70457(11) 0.1384(2) 0.0740(6) Uani 1 1 d .
C14 C 0.0445(3) 0.69876(17) 0.2108(3) 0.1110(11) Uani 1 1 d .
H14A H -0.0243 0.6671 0.1840 0.166 Uiso 1 1 calc GR
H14B H -0.0101 0.7364 0.2108 0.166 Uiso 1 1 calc GR
H14C H 0.0880 0.6892 0.2828 0.166 Uiso 1 1 calc GR
C15 C 0.2670(3) 0.75983(11) 0.1752(2) 0.0819(6) Uani 1 1 d .
H15A H 0.3064 0.7553 0.2496 0.123 Uiso 1 1 calc GR
H15B H 0.2041 0.7954 0.1664 0.123 Uiso 1 1 calc GR
H15C H 0.3502 0.7637 0.1329 0.123 Uiso 1 1 calc GR
C16 C 0.0996(3) 0.71480(15) 0.0221(3) 0.1029(9) Uani 1 1 d .
H16A H 0.1783 0.7212 -0.0233 0.154 Uiso 1 1 calc GR
H16B H 0.0345 0.7498 0.0193 0.154 Uiso 1 1 calc GR
H16C H 0.0405 0.6799 -0.0023 0.154 Uiso 1 1 calc GR
C17 C 0.6742(2) 0.59021(12) 0.09417(18) 0.0742(6) Uani 1 1 d .
H17A H 0.7095 0.5699 0.1613 0.089 Uiso 1 1 calc R
H17B H 0.6976 0.6330 0.1028 0.089 Uiso 1 1 calc R
C18 C 0.7548(3) 0.56488(14) 0.0066(2) 0.0874(7) Uani 1 1 d .
H18A H 0.7241 0.5865 -0.0589 0.131 Uiso 1 1 calc GR
H18B H 0.7293 0.5228 -0.0034 0.131 Uiso 1 1 calc GR
H18C H 0.8630 0.5689 0.0254 0.131 Uiso 1 1 calc GR
C19 C 0.3322(4) 0.59593(16) -0.1514(2) 0.1004(9) Uani 1 1 d .
H19A H 0.4122 0.5655 -0.1440 0.120 Uiso 1 1 calc R
H19B H 0.3722 0.6324 -0.1810 0.120 Uiso 1 1 calc R
C20 C 0.1986(5) 0.57345(18) -0.2238(3) 0.1274(14) Uani 1 1 d .
H20A H 0.1626 0.5364 -0.1955 0.191 Uiso 1 1 calc GR
H20B H 0.2280 0.5662 -0.2940 0.191 Uiso 1 1 calc GR
H20C H 0.1188 0.6032 -0.2286 0.191 Uiso 1 1 calc GR
H3A H 0.650(5) 0.797(2) 0.406(3) 0.153 Uiso 1 1 d R
H3B H 0.786(5) 0.771(2) 0.399(3) 0.153 Uiso 1 1 d R

loop_
_atom_site_aniso_label
_atom_site_aniso_U_11
_atom_site_aniso_U_22
_atom_site_aniso_U_33
_atom_site_aniso_U_23
_atom_site_aniso_U_13
_atom_site_aniso_U_12
P1 0.0569(3) 0.0578(3) 0.0530(3) -0.00320(18) -0.00312(18) -0.00634(19)
O1 0.0372(5) 0.0641(7) 0.0526(6) -0.0082(5) 0.0036(4) -0.0029(5)
O2 0.0799(9) 0.0637(8) 0.0714(8) 0.0001(6) 0.0141(7) -0.0109(7)
O3 0.0633(7) 0.0616(8) 0.0622(7) -0.0083(6) 0.0011(6) -0.0008(6)
O4 0.0778(9) 0.0821(10) 0.0661(8) -0.0098(7) -0.0176(7) -0.0060(8)
N1 0.0373(7) 0.0689(9) 0.0606(8) -0.0019(7) 0.0057(6) -0.0073(6)
N2 0.0853(13) 0.1126(18) 0.0761(13) 0.0257(12) -0.0144(10) 0.0079(13)
N3 0.0728(11) 0.0750(12) 0.0689(10) -0.0080(8) 0.0018(8) -0.0187(9)
C1 0.0428(8) 0.0600(9) 0.0471(8) -0.0055(7) 0.0029(6) 0.0000(7)
C2 0.0458(8) 0.0639(10) 0.0530(9) 0.0013(7) 0.0014(7) -0.0004(7)
C3 0.0739(12) 0.0775(13) 0.0536(10) -0.0028(9) -0.0033(8) 0.0035(10)
C4 0.0917(17) 0.0984(18) 0.0589(11) 0.0069(11) -0.0135(11) 0.0011(14)
C5 0.0730(14) 0.1018(19) 0.0915(17) 0.0196(14) 0.0019(12) 0.0293(13)
C6 0.0630(11) 0.0893(15) 0.0635(11) 0.0042(10) 0.0051(9) 0.0183(11)
C7 0.0483(8) 0.0680(11) 0.0522(9) -0.0017(8) -0.0005(7) -0.0053(8)
C8 0.0595(11) 0.0741(13) 0.0666(11) 0.0039(9) 0.0090(8) -0.0149(9)
C9 0.0734(15) 0.124(3) 0.125(2) 0.0361(19) -0.0039(15) -0.0402(17)
C10 0.127(3) 0.0675(15) 0.121(2) 0.0159(14) 0.047(2) -0.0046(15)
C11 0.121(2) 0.116(2) 0.0698(14) 0.0132(14) 0.0132(14) -0.0430(19)
C12 0.0416(8) 0.0658(11) 0.0666(10) -0.0025(8) -0.0045(7) -0.0058(7)
C13 0.0432(9) 0.0790(14) 0.0968(15) -0.0030(11) -0.0042(9) 0.0078(9)
C14 0.0547(13) 0.114(2) 0.167(3) -0.003(2) 0.0278(16) 0.0154(14)
C15 0.0624(12) 0.0696(13) 0.1104(18) -0.0070(12) -0.0033(11) 0.0139(10)
C16 0.0734(15) 0.100(2) 0.123(2) 0.0047(17) -0.0351(15) 0.0189(14)
C17 0.0622(11) 0.0876(15) 0.0706(12) -0.0185(11) -0.0016(9) 0.0043(10)
C18 0.0830(15) 0.0906(17) 0.0910(16) -0.0157(13) 0.0201(13) 0.0085(13)
C19 0.125(2) 0.107(2) 0.0628(13) -0.0156(13) -0.0162(14) 0.0005(18)
C20 0.163(3) 0.120(3) 0.0841(18) -0.0135(17) -0.051(2) -0.007(2)

loop_
_atom_type_symbol
_atom_type_description
_atom_type_scat_dispersion_real
_atom_type_scat_dispersion_imag
_atom_type_scat_source
C C 0.0181 0.0091 'International Tables Vol C Tables 4.2.6.8 and 6.1.1.4'
H H 0.0000 0.0000 'International Tables Vol C Tables 4.2.6.8 and 6.1.1.4'
N N 0.0311 0.0180 'International Tables Vol C Tables 4.2.6.8 and 6.1.1.4'
O O 0.0492 0.0322 'International Tables Vol C Tables 4.2.6.8 and 6.1.1.4'
P P 0.2955 0.4335 'International Tables Vol C Tables 4.2.6.8 and 6.1.1.4'

loop_
_geom_angle_atom_site_label_1
_geom_angle_atom_site_label_2
_geom_angle_atom_site_label_3
_geom_angle
O2 P1 O3 113.14(9)
O2 P1 O4 115.68(9)
O2 P1 C12 116.46(9)
O3 P1 O4 100.36(8)
O3 P1 C12 111.21(8)
O4 P1 C12 97.98(9)
C1 O1 N1 113.79(12)
C17 O3 P1 122.61(15)
C19 O4 P1 119.73(18)
O1 N1 C8 108.69(14)
O1 N1 C12 106.86(13)
C12 N1 C8 117.26(15)
C4 N2 C5 116.1(2)
C7 N3 H3A 113(3)
C7 N3 H3B 115(4)
H3A N3 H3B 104(4)
O1 C1 H1 109.7
O1 C1 C2 111.17(15)
O1 C1 C7 106.99(13)
C2 C1 H1 109.7
C2 C1 C7 109.62(14)
C7 C1 H1 109.7
C3 C2 C1 121.48(18)
C3 C2 C6 116.95(18)
C6 C2 C1 121.49(17)
C2 C3 H3 120.2
C2 C3 C4 119.7(2)
C4 C3 H3 120.2
N2 C4 C3 123.9(2)
N2 C4 H4 118.0
C3 C4 H4 118.0
N2 C5 H5 117.9
N2 C5 C6 124.2(3)
C6 C5 H5 117.9
C2 C6 H6 120.5
C5 C6 C2 119.1(2)
C5 C6 H6 120.5
N3 C7 C1 115.79(16)
N3 C7 H7A 108.3
N3 C7 H7B 108.3
C1 C7 H7A 108.3
C1 C7 H7B 108.3
H7A C7 H7B 107.4
N1 C8 C9 110.7(2)
N1 C8 C10 114.42(17)
N1 C8 C11 106.30(19)
C10 C8 C9 108.0(3)
C10 C8 C11 109.3(2)
C11 C8 C9 107.9(2)
C8 C9 H9A 109.5
C8 C9 H9B 109.5
C8 C9 H9C 109.5
H9A C9 H9B 109.5
H9A C9 H9C 109.5
H9B C9 H9C 109.5
C8 C10 H10A 109.5
C8 C10 H10B 109.5
C8 C10 H10C 109.5
H10A C10 H10B 109.5
H10A C10 H10C 109.5
H10B C10 H10C 109.5
C8 C11 H11A 109.5
C8 C11 H11B 109.5
C8 C11 H11C 109.5
H11A C11 H11B 109.5
H11A C11 H11C 109.5
H11B C11 H11C 109.5
P1 C12 H12 104.9
N1 C12 P1 116.53(12)
N1 C12 H12 104.9
N1 C12 C13 111.72(17)
C13 C12 P1 112.52(15)
C13 C12 H12 104.9
C14 C13 C12 107.5(2)
C15 C13 C12 113.00(16)
C15 C13 C14 107.7(2)
C15 C13 C16 108.8(2)
C16 C13 C12 111.2(2)
C16 C13 C14 108.6(2)
C13 C14 H14A 109.5
C13 C14 H14B 109.5
C13 C14 H14C 109.5
H14A C14 H14B 109.5
H14A C14 H14C 109.5
H14B C14 H14C 109.5
C13 C15 H15A 109.5
C13 C15 H15B 109.5
C13 C15 H15C 109.5
H15A C15 H15B 109.5
H15A C15 H15C 109.5
H15B C15 H15C 109.5
C13 C16 H16A 109.5
C13 C16 H16B 109.5
C13 C16 H16C 109.5
H16A C16 H16B 109.5
H16A C16 H16C 109.5
H16B C16 H16C 109.5
O3 C17 H17A 109.5
O3 C17 H17B 109.5
O3 C17 C18 110.60(19)
H17A C17 H17B 108.1
C18 C17 H17A 109.5
C18 C17 H17B 109.5
C17 C18 H18A 109.5
C17 C18 H18B 109.5
C17 C18 H18C 109.5
H18A C18 H18B 109.5
H18A C18 H18C 109.5
H18B C18 H18C 109.5
O4 C19 H19A 110.1
O4 C19 H19B 110.1
O4 C19 C20 108.1(3)
H19A C19 H19B 108.4
C20 C19 H19A 110.1
C20 C19 H19B 110.1
C19 C20 H20A 109.5
C19 C20 H20B 109.5
C19 C20 H20C 109.5
H20A C20 H20B 109.5
H20A C20 H20C 109.5
H20B C20 H20C 109.5

loop_
_geom_bond_atom_site_label_1
_geom_bond_atom_site_label_2
_geom_bond_distance
P1 O2 1.4636(15)
P1 O3 1.5722(15)
P1 O4 1.5797(14)
P1 C12 1.849(2)
O1 N1 1.4567(17)
O1 C1 1.446(2)
O3 C17 1.443(3)
O4 C19 1.457(3)
N1 C8 1.517(3)
N1 C12 1.483(2)
N2 C4 1.322(4)
N2 C5 1.334(4)
N3 C7 1.449(3)
N3 H3A 0.93(5)
N3 H3B 0.78(4)
C1 H1 0.9800
C1 C2 1.510(2)
C1 C7 1.530(3)
C2 C3 1.381(3)
C2 C6 1.383(3)
C3 H3 0.9300
C3 C4 1.383(3)
C4 H4 0.9300
C5 H5 0.9300
C5 C6 1.382(3)
C6 H6 0.9300
C7 H7A 0.9700
C7 H7B 0.9700
C8 C9 1.519(3)
C8 C10 1.518(4)
C8 C11 1.519(3)
C9 H9A 0.9600
C9 H9B 0.9600
C9 H9C 0.9600
C10 H10A 0.9600
C10 H10B 0.9600
C10 H10C 0.9600
C11 H11A 0.9600
C11 H11B 0.9600
C11 H11C 0.9600
C12 H12 0.9800
C12 C13 1.575(3)
C13 C14 1.538(4)
C13 C15 1.517(3)
C13 C16 1.537(4)
C14 H14A 0.9600
C14 H14B 0.9600
C14 H14C 0.9600
C15 H15A 0.9600
C15 H15B 0.9600
C15 H15C 0.9600
C16 H16A 0.9600
C16 H16B 0.9600
C16 H16C 0.9600
C17 H17A 0.9700
C17 H17B 0.9700
C17 C18 1.487(3)
C18 H18A 0.9600
C18 H18B 0.9600
C18 H18C 0.9600
C19 H19A 0.9700
C19 H19B 0.9700
C19 C20 1.483(4)
C20 H20A 0.9600
C20 H20B 0.9600
C20 H20C 0.9600
